data_4342748
loop_
_publ_author_name
'Basu, Uttara'
'Pant, Ila'
'Hussain, Akhtar'
'Kondaiah, Paturu'
'Chakravarty, Akhil R.'

_publ_section_title
;
 Iron(III) Complexes of a Pyridoxal Schiff Base for Enhanced Cellular
 Uptake with Selectivity and Remarkable Photocytotoxicity.
;
_journal_issue 8
_journal_name_full 'Inorganic chemistry'
_journal_page_first 3748
_journal_page_last 3758
_journal_paper_doi 10.1021/ic5027625
_journal_volume 54
_journal_year 2015
_chemical_formula_sum 'C33 H29 F6 Fe N5 O3 P'
_chemical_formula_weight 744.43
_chemical_name_common 'Iron-pyridoxal complex'
_chemical_name_systematic
;
 ?
;
_space_group_crystal_system triclinic
_space_group_IT_number 2
_space_group_name_Hall '-P 1'
_space_group_name_H-M_alt 'P -1'
_symmetry_space_group_name_Hall '-P 1'
_symmetry_space_group_name_H-M 'P -1'
_atom_sites_solution_hydrogens geom
_audit_creation_method SHELXL-2013
_cell_angle_alpha 99.748(11)
_cell_angle_beta 95.099(11)
_cell_angle_gamma 101.668(10)
_cell_formula_units_Z 2
_cell_length_a 10.357(2)
_cell_length_b 11.440(3)
_cell_length_c 14.297(4)
_cell_measurement_temperature 296(2)
_cell_volume 1621.7(7)
_computing_structure_refinement 'SHELXL-2013 (Sheldrick, 2013)'
_diffrn_ambient_temperature 296(2)
_diffrn_measured_fraction_theta_full 0.963
_diffrn_measured_fraction_theta_max 0.991
_diffrn_radiation_type MoK\a
_diffrn_radiation_wavelength 0.71073
_diffrn_reflns_av_R_equivalents 0.0559
_diffrn_reflns_av_unetI/netI 0.0489
_diffrn_reflns_Laue_measured_fraction_full 0.963
_diffrn_reflns_Laue_measured_fraction_max 0.991
_diffrn_reflns_limit_h_max 12
_diffrn_reflns_limit_h_min -12
_diffrn_reflns_limit_k_max 13
_diffrn_reflns_limit_k_min -13
_diffrn_reflns_limit_l_max 16
_diffrn_reflns_limit_l_min -16
_diffrn_reflns_number 25747
_diffrn_reflns_point_group_measured_fraction_full 0.963
_diffrn_reflns_point_group_measured_fraction_max 0.991
_diffrn_reflns_theta_full 25.242
_diffrn_reflns_theta_max 25.000
_diffrn_reflns_theta_min 1.457
_exptl_absorpt_coefficient_mu 0.592
_exptl_crystal_colour Red
_exptl_crystal_density_diffrn 1.525
_exptl_crystal_description Rod
_exptl_crystal_F_000 762
_refine_diff_density_max 1.770
_refine_diff_density_min -0.334
_refine_diff_density_rms 0.069
_refine_ls_extinction_method none
_refine_ls_goodness_of_fit_ref 1.084
_refine_ls_hydrogen_treatment constr
_refine_ls_matrix_type full
_refine_ls_number_parameters 442
_refine_ls_number_reflns 5659
_refine_ls_number_restraints 0
_refine_ls_restrained_S_all 1.084
_refine_ls_R_factor_all 0.0866
_refine_ls_R_factor_gt 0.0592
_refine_ls_shift/su_max 0.000
_refine_ls_shift/su_mean 0.000
_refine_ls_structure_factor_coef Fsqd
_refine_ls_weighting_details 'w=1/[\s^2^(Fo^2^)+(0.1017P)^2^] where P=(Fo^2^+2Fc^2^)/3'
_refine_ls_weighting_scheme calc
_refine_ls_wR_factor_gt 0.1588
_refine_ls_wR_factor_ref 0.1735
_reflns_Friedel_coverage 0.000
_reflns_number_gt 4021
_reflns_number_total 5659
_reflns_threshold_expression 'I > 2\s(I)'
_cod_data_source_file ic5027625_si_002.cif
_cod_data_source_block fe51_0m
_cod_depositor_comments 'Adding full bibliography for 4342748.cif.'
_cod_database_code 4342748
_shelx_space_group_comment
;
The symmetry employed for this shelxl refinement is uniquely defined
by the following loop, which should always be used as a source of
symmetry information in preference to the above space-group names.
They are only intended as comments.
;
_shelxl_version_number 2013-4

loop_
_space_group_symop_operation_xyz
'x, y, z'
'-x, -y, -z'

loop_
_atom_site_label
_atom_site_type_symbol
_atom_site_fract_x
_atom_site_fract_y
_atom_site_fract_z
_atom_site_U_iso_or_equiv
_atom_site_adp_type
_atom_site_occupancy
_atom_site_site_symmetry_order
_atom_site_calc_flag
_atom_site_refinement_flags_posn
_atom_site_refinement_flags_adp
Fe1 Fe 0.22505(5) 0.09720(4) 0.27668(3) 0.0459(2) Uani 1 1 d . .
P1 P 0.16673(12) 0.37190(10) 0.75706(8) 0.0605(3) Uani 1 1 d . .
F1 F 0.1325(4) 0.2317(3) 0.7611(2) 0.1064(11) Uani 1 1 d . .
F2 F 0.2976(3) 0.3542(3) 0.7129(2) 0.0860(8) Uani 1 1 d . .
F3 F 0.2431(4) 0.3993(3) 0.8612(2) 0.1111(11) Uani 1 1 d . .
F4 F 0.0359(4) 0.3878(5) 0.7982(3) 0.1536(17) Uani 1 1 d . .
F5 F 0.0931(3) 0.3408(4) 0.6513(2) 0.1180(12) Uani 1 1 d . .
F6 F 0.2045(4) 0.5097(3) 0.7521(3) 0.1306(14) Uani 1 1 d . .
N1 N 0.3675(3) 0.2329(2) 0.38789(18) 0.0417(7) Uani 1 1 d . .
N2 N 0.1936(3) 0.0320(3) 0.4055(2) 0.0462(7) Uani 1 1 d . .
N3 N 0.0589(3) -0.0012(3) 0.1738(2) 0.0462(7) Uani 1 1 d . .
N4 N 0.3373(4) 0.2181(3) 0.1997(2) 0.0596(9) Uani 1 1 d . .
N5 N 0.3507(4) -0.3034(3) 0.0872(3) 0.0713(10) Uani 1 1 d . .
O1 O 0.1012(3) 0.2017(2) 0.29441(18) 0.0561(7) Uani 1 1 d . .
O2 O 0.3256(3) -0.0231(2) 0.23928(18) 0.0590(7) Uani 1 1 d . .
O3 O -0.0361(3) -0.1646(2) 0.04912(18) 0.0598(7) Uani 1 1 d . .
C1 C 0.4964(4) 0.1941(3) 0.3992(3) 0.0487(9) Uani 1 1 d . .
H1A H 0.5283 0.1835 0.3372 0.058 Uiso 1 1 calc R U
H1B H 0.4793 0.1152 0.4177 0.058 Uiso 1 1 calc R U
C2 C 0.6056(4) 0.2772(3) 0.4699(3) 0.0478(9) Uani 1 1 d . .
C3 C 0.6221(4) 0.2671(4) 0.5651(3) 0.0632(11) Uani 1 1 d . .
H3 H 0.5626 0.2083 0.5867 0.076 Uiso 1 1 calc R U
C4 C 0.7260(5) 0.3432(5) 0.6288(3) 0.0740(13) Uani 1 1 d . .
H4 H 0.7351 0.3356 0.6926 0.089 Uiso 1 1 calc R U
C5 C 0.8145(5) 0.4288(5) 0.5979(4) 0.0783(14) Uani 1 1 d . .
H5 H 0.8849 0.4790 0.6405 0.094 Uiso 1 1 calc R U
C6 C 0.8003(4) 0.4412(4) 0.5052(4) 0.0690(12) Uani 1 1 d . .
H6 H 0.8601 0.5008 0.4846 0.083 Uiso 1 1 calc R U
C7 C 0.6984(4) 0.3663(4) 0.4419(3) 0.0564(10) Uani 1 1 d . .
H7 H 0.6910 0.3752 0.3783 0.068 Uiso 1 1 calc R U
C8 C 0.3815(4) 0.3495(3) 0.3543(3) 0.0502(9) Uani 1 1 d . .
H8A H 0.4600 0.4068 0.3891 0.060 Uiso 1 1 calc R U
H8B H 0.3047 0.3836 0.3661 0.060 Uiso 1 1 calc R U
C9 C 0.3932(4) 0.3288(4) 0.2484(3) 0.0541(10) Uani 1 1 d . .
C10 C 0.4545(5) 0.4181(5) 0.2036(4) 0.0883(16) Uani 1 1 d . .
H10 H 0.4943 0.4952 0.2386 0.106 Uiso 1 1 calc R U
C11 C 0.4561(7) 0.3921(7) 0.1070(4) 0.122(3) Uani 1 1 d . .
H11 H 0.4972 0.4515 0.0755 0.147 Uiso 1 1 calc R U
C12 C 0.3973(7) 0.2792(7) 0.0571(4) 0.118(2) Uani 1 1 d . .
H12 H 0.3962 0.2608 -0.0089 0.142 Uiso 1 1 calc R U
C13 C 0.3398(5) 0.1928(5) 0.1050(3) 0.0853(16) Uani 1 1 d . .
H13 H 0.3015 0.1148 0.0712 0.102 Uiso 1 1 calc R U
C14 C 0.3014(4) 0.2373(3) 0.4759(2) 0.0472(9) Uani 1 1 d . .
H14A H 0.2331 0.2838 0.4720 0.057 Uiso 1 1 calc R U
H14B H 0.3660 0.2774 0.5311 0.057 Uiso 1 1 calc R U
C15 C 0.2404(4) 0.1113(3) 0.4872(2) 0.0445(8) Uani 1 1 d . .
C16 C 0.2309(4) 0.0775(4) 0.5753(3) 0.0584(10) Uani 1 1 d . .
H16 H 0.2666 0.1329 0.6316 0.070 Uiso 1 1 calc R U
C17 C 0.1677(5) -0.0393(4) 0.5778(3) 0.0688(12) Uani 1 1 d . .
H17 H 0.1595 -0.0634 0.6364 0.083 Uiso 1 1 calc R U
C18 C 0.1167(5) -0.1201(4) 0.4951(3) 0.0677(12) Uani 1 1 d . .
H18 H 0.0723 -0.1990 0.4963 0.081 Uiso 1 1 calc R U
C19 C 0.1327(4) -0.0820(3) 0.4090(3) 0.0568(10) Uani 1 1 d . .
H19 H 0.1003 -0.1371 0.3520 0.068 Uiso 1 1 calc R U
C20 C -0.0173(4) 0.1706(3) 0.2390(2) 0.0462(9) Uani 1 1 d . .
C21 C -0.0456(4) 0.0598(3) 0.1740(2) 0.0482(9) Uani 1 1 d . .
C22 C -0.1718(4) 0.0218(4) 0.1191(3) 0.0676(12) Uani 1 1 d . .
H22 H -0.1950 -0.0529 0.0772 0.081 Uiso 1 1 calc R U
C23 C -0.2598(5) 0.0965(5) 0.1283(4) 0.0818(14) Uani 1 1 d . .
H23 H -0.3430 0.0709 0.0919 0.098 Uiso 1 1 calc R U
C24 C -0.2303(5) 0.2066(4) 0.1884(3) 0.0702(12) Uani 1 1 d . .
H24 H -0.2915 0.2561 0.1912 0.084 Uiso 1 1 calc R U
C25 C -0.1083(4) 0.2446(4) 0.2457(3) 0.0599(11) Uani 1 1 d . .
H25 H -0.0878 0.3189 0.2882 0.072 Uiso 1 1 calc R U
C26 C 0.2926(4) -0.1247(3) 0.1733(2) 0.0474(9) Uani 1 1 d . .
C27 C 0.3848(4) -0.2005(4) 0.1542(3) 0.0597(11) Uani 1 1 d . .
C28 C 0.2313(5) -0.3350(4) 0.0344(3) 0.0721(13) Uani 1 1 d . .
H28 H 0.2107 -0.4055 -0.0123 0.086 Uiso 1 1 calc R U
C29 C 0.0002(5) -0.2746(4) 0.0007(3) 0.0679(12) Uani 1 1 d . .
H29A H -0.0009 -0.2760 -0.0674 0.081 Uiso 1 1 calc R U
H29B H -0.0600 -0.3472 0.0102 0.081 Uiso 1 1 calc R U
C30 C 0.0623(4) -0.1017(3) 0.1178(2) 0.0438(8) Uani 1 1 d . .
C31 C 0.1717(4) -0.1602(3) 0.1175(2) 0.0476(9) Uani 1 1 d . .
C32 C 0.1389(4) -0.2654(3) 0.0478(3) 0.0573(10) Uani 1 1 d . .
C33 C 0.5170(5) -0.1707(5) 0.2091(3) 0.0752(14) Uani 1 1 d . .
H33A H 0.5276 -0.0960 0.2542 0.113 Uiso 1 1 calc R U
H33B H 0.5833 -0.1618 0.1664 0.113 Uiso 1 1 calc R U
H33C H 0.5268 -0.2349 0.2428 0.113 Uiso 1 1 calc R U

loop_
_atom_site_aniso_label
_atom_site_aniso_U_11
_atom_site_aniso_U_22
_atom_site_aniso_U_33
_atom_site_aniso_U_23
_atom_site_aniso_U_13
_atom_site_aniso_U_12
Fe1 0.0506(4) 0.0424(3) 0.0383(3) 0.0007(2) 0.0036(2) 0.0021(2)
P1 0.0606(7) 0.0563(7) 0.0668(7) 0.0158(5) 0.0120(6) 0.0127(6)
F1 0.136(3) 0.0680(18) 0.103(2) 0.0257(16) 0.018(2) -0.0133(19)
F2 0.0736(18) 0.0756(18) 0.107(2) 0.0045(15) 0.0246(16) 0.0171(15)
F3 0.142(3) 0.103(2) 0.0693(17) -0.0017(16) -0.0084(18) 0.006(2)
F4 0.107(3) 0.215(5) 0.179(4) 0.072(4) 0.086(3) 0.071(3)
F5 0.094(2) 0.165(3) 0.090(2) 0.050(2) -0.0123(18) 0.009(2)
F6 0.186(4) 0.0620(18) 0.173(3) 0.045(2) 0.069(3) 0.056(2)
N1 0.0469(18) 0.0380(15) 0.0372(15) 0.0020(12) 0.0073(13) 0.0063(14)
N2 0.0467(18) 0.0433(16) 0.0440(16) 0.0025(13) 0.0027(14) 0.0054(14)
N3 0.0515(19) 0.0426(16) 0.0427(16) 0.0052(13) 0.0106(14) 0.0073(15)
N4 0.070(2) 0.061(2) 0.0424(17) 0.0098(15) 0.0104(16) 0.0021(18)
N5 0.086(3) 0.065(2) 0.066(2) 0.0040(19) 0.020(2) 0.027(2)
O1 0.0509(17) 0.0495(15) 0.0596(16) -0.0042(12) -0.0072(13) 0.0106(13)
O2 0.0632(18) 0.0579(16) 0.0506(15) -0.0067(12) 0.0029(13) 0.0177(14)
O3 0.0674(19) 0.0511(15) 0.0494(15) -0.0058(12) 0.0058(13) 0.0001(14)
C1 0.055(2) 0.0433(19) 0.050(2) 0.0067(16) 0.0146(18) 0.0129(18)
C2 0.049(2) 0.048(2) 0.050(2) 0.0096(17) 0.0109(18) 0.0158(18)
C3 0.056(3) 0.073(3) 0.060(2) 0.017(2) 0.005(2) 0.011(2)
C4 0.073(3) 0.086(3) 0.059(3) 0.006(2) -0.011(2) 0.024(3)
C5 0.052(3) 0.069(3) 0.098(4) -0.013(3) -0.017(3) 0.014(3)
C6 0.049(3) 0.060(3) 0.095(3) 0.009(2) 0.013(2) 0.008(2)
C7 0.048(2) 0.062(2) 0.061(2) 0.012(2) 0.015(2) 0.015(2)
C8 0.053(2) 0.0408(19) 0.054(2) 0.0055(16) 0.0051(18) 0.0064(18)
C9 0.047(2) 0.060(2) 0.051(2) 0.0147(19) 0.0041(18) -0.001(2)
C10 0.085(4) 0.085(3) 0.080(3) 0.030(3) 0.006(3) -0.027(3)
C11 0.123(5) 0.141(6) 0.084(4) 0.055(4) 0.013(4) -0.044(5)
C12 0.126(5) 0.150(6) 0.052(3) 0.023(3) 0.019(3) -0.037(5)
C13 0.097(4) 0.100(4) 0.043(2) 0.009(2) 0.012(2) -0.013(3)
C14 0.054(2) 0.046(2) 0.0378(18) -0.0027(15) 0.0105(17) 0.0077(18)
C15 0.044(2) 0.049(2) 0.0398(18) 0.0044(16) 0.0093(16) 0.0115(17)
C16 0.067(3) 0.069(3) 0.042(2) 0.0109(19) 0.0135(19) 0.020(2)
C17 0.080(3) 0.078(3) 0.060(3) 0.032(2) 0.026(2) 0.021(3)
C18 0.065(3) 0.058(3) 0.086(3) 0.031(2) 0.021(3) 0.008(2)
C19 0.061(3) 0.043(2) 0.062(2) 0.0066(18) 0.010(2) 0.0035(19)
C20 0.053(2) 0.0420(19) 0.0436(19) 0.0134(16) 0.0103(18) 0.0032(18)
C21 0.051(2) 0.049(2) 0.0444(19) 0.0124(16) 0.0067(17) 0.0072(18)
C22 0.059(3) 0.068(3) 0.067(3) -0.005(2) -0.004(2) 0.013(2)
C23 0.061(3) 0.085(4) 0.097(4) 0.011(3) -0.006(3) 0.023(3)
C24 0.070(3) 0.070(3) 0.078(3) 0.019(2) 0.008(3) 0.030(3)
C25 0.066(3) 0.055(2) 0.064(2) 0.013(2) 0.014(2) 0.021(2)
C26 0.052(2) 0.049(2) 0.0432(19) 0.0080(17) 0.0133(18) 0.0132(19)
C27 0.072(3) 0.059(2) 0.055(2) 0.014(2) 0.021(2) 0.021(2)
C28 0.090(4) 0.052(2) 0.069(3) -0.007(2) 0.016(3) 0.016(3)
C29 0.086(3) 0.050(2) 0.056(2) -0.0061(19) 0.007(2) 0.002(2)
C30 0.048(2) 0.0427(19) 0.0352(17) 0.0042(15) 0.0061(16) 0.0001(17)
C31 0.058(2) 0.043(2) 0.0423(19) 0.0066(16) 0.0158(18) 0.0086(18)
C32 0.073(3) 0.043(2) 0.051(2) 0.0010(17) 0.015(2) 0.005(2)
C33 0.075(3) 0.096(4) 0.067(3) 0.017(3) 0.015(2) 0.045(3)

loop_
_atom_type_symbol
_atom_type_description
_atom_type_scat_dispersion_real
_atom_type_scat_dispersion_imag
_atom_type_scat_source
Fe Fe 0.3463 0.8444 'International Tables Vol C Tables 4.2.6.8 and 6.1.1.4'
P P 0.1023 0.0942 'International Tables Vol C Tables 4.2.6.8 and 6.1.1.4'
F F 0.0171 0.0103 'International Tables Vol C Tables 4.2.6.8 and 6.1.1.4'
N N 0.0061 0.0033 'International Tables Vol C Tables 4.2.6.8 and 6.1.1.4'
O O 0.0106 0.0060 'International Tables Vol C Tables 4.2.6.8 and 6.1.1.4'
C C 0.0033 0.0016 'International Tables Vol C Tables 4.2.6.8 and 6.1.1.4'
H H 0.0000 0.0000 'International Tables Vol C Tables 4.2.6.8 and 6.1.1.4'

loop_
_geom_angle_atom_site_label_1
_geom_angle_atom_site_label_2
_geom_angle_atom_site_label_3
_geom_angle
O2 Fe1 O1 169.55(11)
O2 Fe1 N2 90.78(11)
O1 Fe1 N2 93.44(11)
O2 Fe1 N4 90.63(13)
O1 Fe1 N4 90.37(13)
N2 Fe1 N4 150.63(13)
O2 Fe1 N3 91.24(11)
O1 Fe1 N3 78.41(11)
N2 Fe1 N3 105.74(11)
N4 Fe1 N3 103.55(12)
O2 Fe1 N1 102.63(11)
O1 Fe1 N1 87.68(11)
N2 Fe1 N1 76.11(11)
N4 Fe1 N1 74.97(11)
N3 Fe1 N1 166.03(11)
F4 P1 F6 91.2(2)
F4 P1 F3 90.5(2)
F6 P1 F3 90.4(2)
F4 P1 F2 178.7(2)
F6 P1 F2 89.14(18)
F3 P1 F2 90.82(19)
F4 P1 F5 91.2(2)
F6 P1 F5 90.8(2)
F3 P1 F5 177.9(2)
F2 P1 F5 87.51(18)
F4 P1 F1 90.5(2)
F6 P1 F1 178.3(2)
F3 P1 F1 89.39(18)
F2 P1 F1 89.16(18)
F5 P1 F1 89.3(2)
C8 N1 C14 110.8(3)
C8 N1 C1 112.4(3)
C14 N1 C1 112.6(3)
C8 N1 Fe1 105.7(2)
C14 N1 Fe1 105.1(2)
C1 N1 Fe1 109.7(2)
C15 N2 C19 119.2(3)
C15 N2 Fe1 116.5(2)
C19 N2 Fe1 124.3(3)
C30 N3 C21 126.6(3)
C30 N3 Fe1 121.8(3)
C21 N3 Fe1 111.5(2)
C9 N4 C13 119.5(4)
C9 N4 Fe1 116.3(2)
C13 N4 Fe1 123.7(3)
C28 N5 C27 120.9(4)
C20 O1 Fe1 119.2(2)
C26 O2 Fe1 130.1(3)
C30 O3 C29 110.0(3)
N1 C1 C2 116.8(3)
N1 C1 H1A 108.1
C2 C1 H1A 108.1
N1 C1 H1B 108.1
C2 C1 H1B 108.1
H1A C1 H1B 107.3
C3 C2 C7 116.6(4)
C3 C2 C1 122.1(4)
C7 C2 C1 121.2(3)
C2 C3 C4 121.1(4)
C2 C3 H3 119.4
C4 C3 H3 119.4
C5 C4 C3 120.0(4)
C5 C4 H4 120.0
C3 C4 H4 120.0
C6 C5 C4 120.1(5)
C6 C5 H5 119.9
C4 C5 H5 119.9
C5 C6 C7 120.2(4)
C5 C6 H6 119.9
C7 C6 H6 119.9
C6 C7 C2 121.9(4)
C6 C7 H7 119.1
C2 C7 H7 119.1
N1 C8 C9 109.6(3)
N1 C8 H8A 109.7
C9 C8 H8A 109.7
N1 C8 H8B 109.7
C9 C8 H8B 109.7
H8A C8 H8B 108.2
N4 C9 C10 121.2(4)
N4 C9 C8 115.5(3)
C10 C9 C8 123.2(4)
C11 C10 C9 119.1(5)
C11 C10 H10 120.5
C9 C10 H10 120.5
C12 C11 C10 119.6(5)
C12 C11 H11 120.2
C10 C11 H11 120.2
C11 C12 C13 119.1(5)
C11 C12 H12 120.4
C13 C12 H12 120.4
N4 C13 C12 121.5(5)
N4 C13 H13 119.3
C12 C13 H13 119.3
N1 C14 C15 109.9(3)
N1 C14 H14A 109.7
C15 C14 H14A 109.7
N1 C14 H14B 109.7
C15 C14 H14B 109.7
H14A C14 H14B 108.2
N2 C15 C16 121.6(4)
N2 C15 C14 115.2(3)
C16 C15 C14 123.2(3)
C17 C16 C15 118.6(4)
C17 C16 H16 120.7
C15 C16 H16 120.7
C18 C17 C16 120.4(4)
C18 C17 H17 119.8
C16 C17 H17 119.8
C17 C18 C19 118.4(4)
C17 C18 H18 120.8
C19 C18 H18 120.8
N2 C19 C18 121.8(4)
N2 C19 H19 119.1
C18 C19 H19 119.1
O1 C20 C25 121.8(3)
O1 C20 C21 117.3(3)
C25 C20 C21 120.9(4)
C20 C21 N3 113.6(3)
C20 C21 C22 118.4(4)
N3 C21 C22 128.0(3)
C23 C22 C21 119.0(4)
C23 C22 H22 120.5
C21 C22 H22 120.5
C24 C23 C22 122.6(5)
C24 C23 H23 118.7
C22 C23 H23 118.7
C23 C24 C25 119.5(4)
C23 C24 H24 120.2
C25 C24 H24 120.2
C20 C25 C24 119.4(4)
C20 C25 H25 120.3
C24 C25 H25 120.3
O2 C26 C31 122.5(3)
O2 C26 C27 121.2(4)
C31 C26 C27 116.2(3)
N5 C27 C26 120.9(4)
N5 C27 C33 118.3(4)
C26 C27 C33 120.8(4)
N5 C28 C32 121.3(4)
N5 C28 H28 119.4
C32 C28 H28 119.4
O3 C29 C32 103.6(3)
O3 C29 H29A 111.0
C32 C29 H29A 111.0
O3 C29 H29B 111.0
C32 C29 H29B 111.0
H29A C29 H29B 109.0
N3 C30 O3 124.6(3)
N3 C30 C31 125.4(3)
O3 C30 C31 109.9(3)
C26 C31 C32 122.1(4)
C26 C31 C30 129.0(3)
C32 C31 C30 108.9(4)
C28 C32 C31 118.5(4)
C28 C32 C29 134.0(4)
C31 C32 C29 107.5(3)
C27 C33 H33A 109.5
C27 C33 H33B 109.5
H33A C33 H33B 109.5
C27 C33 H33C 109.5
H33A C33 H33C 109.5
H33B C33 H33C 109.5

loop_
_geom_bond_atom_site_label_1
_geom_bond_atom_site_label_2
_geom_bond_distance
Fe1 O2 1.922(3)
Fe1 O1 1.927(3)
Fe1 N2 2.128(3)
Fe1 N4 2.137(3)
Fe1 N3 2.144(3)
Fe1 N1 2.222(3)
P1 F4 1.556(3)
P1 F6 1.561(3)
P1 F3 1.573(3)
P1 F2 1.579(3)
P1 F5 1.580(3)
P1 F1 1.583(3)
N1 C8 1.477(4)
N1 C14 1.483(4)
N1 C1 1.494(5)
N2 C15 1.336(4)
N2 C19 1.340(5)
N3 C30 1.294(4)
N3 C21 1.401(5)
N4 C9 1.326(5)
N4 C13 1.339(5)
N5 C28 1.338(6)
N5 C27 1.348(6)
O1 C20 1.347(4)
O2 C26 1.331(4)
O3 C30 1.344(4)
O3 C29 1.466(5)
C1 C2 1.496(5)
C1 H1A 0.9700
C1 H1B 0.9700
C2 C3 1.384(5)
C2 C7 1.391(6)
C3 C4 1.386(6)
C3 H3 0.9300
C4 C5 1.361(7)
C4 H4 0.9300
C5 C6 1.354(7)
C5 H5 0.9300
C6 C7 1.367(6)
C6 H6 0.9300
C7 H7 0.9300
C8 C9 1.512(5)
C8 H8A 0.9700
C8 H8B 0.9700
C9 C10 1.375(6)
C10 C11 1.365(7)
C10 H10 0.9300
C11 C12 1.357(9)
C11 H11 0.9300
C12 C13 1.366(7)
C12 H12 0.9300
C13 H13 0.9300
C14 C15 1.494(5)
C14 H14A 0.9700
C14 H14B 0.9700
C15 C16 1.385(5)
C16 C17 1.372(6)
C16 H16 0.9300
C17 C18 1.362(6)
C17 H17 0.9300
C18 C19 1.386(6)
C18 H18 0.9300
C19 H19 0.9300
C20 C25 1.387(5)
C20 C21 1.400(5)
C21 C22 1.409(6)
C22 C23 1.370(6)
C22 H22 0.9300
C23 C24 1.361(7)
C23 H23 0.9300
C24 C25 1.389(6)
C24 H24 0.9300
C25 H25 0.9300
C26 C31 1.370(5)
C26 C27 1.428(5)
C27 C33 1.462(6)
C28 C32 1.370(6)
C28 H28 0.9300
C29 C32 1.507(6)
C29 H29A 0.9700
C29 H29B 0.9700
C30 C31 1.428(5)
C31 C32 1.387(5)
C33 H33A 0.9600
C33 H33B 0.9600
C33 H33C 0.9600

loop_
_geom_torsion_atom_site_label_1
_geom_torsion_atom_site_label_2
_geom_torsion_atom_site_label_3
_geom_torsion_atom_site_label_4
_geom_torsion
C8 N1 C1 C2 61.2(4)
C14 N1 C1 C2 -64.9(4)
Fe1 N1 C1 C2 178.4(2)
N1 C1 C2 C3 89.8(4)
N1 C1 C2 C7 -92.4(4)
C7 C2 C3 C4 0.5(6)
C1 C2 C3 C4 178.3(4)
C2 C3 C4 C5 -0.6(7)
C3 C4 C5 C6 1.0(7)
C4 C5 C6 C7 -1.2(7)
C5 C6 C7 C2 1.0(6)
C3 C2 C7 C6 -0.7(6)
C1 C2 C7 C6 -178.6(3)
C14 N1 C8 C9 -156.4(3)
C1 N1 C8 C9 76.6(4)
Fe1 N1 C8 C9 -43.1(3)
C13 N4 C9 C10 -0.3(7)
Fe1 N4 C9 C10 -172.4(4)
C13 N4 C9 C8 178.1(4)
Fe1 N4 C9 C8 6.1(5)
N1 C8 C9 N4 26.4(5)
N1 C8 C9 C10 -155.1(4)
N4 C9 C10 C11 0.7(8)
C8 C9 C10 C11 -177.6(5)
C9 C10 C11 C12 0.1(11)
C10 C11 C12 C13 -1.2(12)
C9 N4 C13 C12 -0.9(8)
Fe1 N4 C13 C12 170.5(5)
C11 C12 C13 N4 1.7(11)
C8 N1 C14 C15 157.7(3)
C1 N1 C14 C15 -75.3(4)
Fe1 N1 C14 C15 44.0(3)
C19 N2 C15 C16 1.8(5)
Fe1 N2 C15 C16 -177.1(3)
C19 N2 C15 C14 -177.5(3)
Fe1 N2 C15 C14 3.5(4)
N1 C14 C15 N2 -33.5(4)
N1 C14 C15 C16 147.2(3)
N2 C15 C16 C17 -2.2(6)
C14 C15 C16 C17 177.1(4)
C15 C16 C17 C18 0.6(7)
C16 C17 C18 C19 1.2(7)
C15 N2 C19 C18 0.1(6)
Fe1 N2 C19 C18 179.0(3)
C17 C18 C19 N2 -1.6(6)
Fe1 O1 C20 C25 -177.3(3)
Fe1 O1 C20 C21 2.9(4)
O1 C20 C21 N3 -2.6(5)
C25 C20 C21 N3 177.6(3)
O1 C20 C21 C22 176.4(3)
C25 C20 C21 C22 -3.3(5)
C30 N3 C21 C20 -176.2(3)
Fe1 N3 C21 C20 1.2(4)
C30 N3 C21 C22 4.8(6)
Fe1 N3 C21 C22 -177.7(3)
C20 C21 C22 C23 2.6(6)
N3 C21 C22 C23 -178.5(4)
C21 C22 C23 C24 0.1(8)
C22 C23 C24 C25 -2.2(8)
O1 C20 C25 C24 -178.4(4)
C21 C20 C25 C24 1.3(6)
C23 C24 C25 C20 1.4(7)
Fe1 O2 C26 C31 0.5(5)
Fe1 O2 C26 C27 177.8(3)
C28 N5 C27 C26 2.4(6)
C28 N5 C27 C33 -179.7(4)
O2 C26 C27 N5 -180.0(4)
C31 C26 C27 N5 -2.5(5)
O2 C26 C27 C33 2.1(6)
C31 C26 C27 C33 179.6(4)
C27 N5 C28 C32 -1.3(7)
C30 O3 C29 C32 -2.6(4)
C21 N3 C30 O3 0.3(6)
Fe1 N3 C30 O3 -176.9(2)
C21 N3 C30 C31 178.2(3)
Fe1 N3 C30 C31 1.0(5)
C29 O3 C30 N3 -179.1(3)
C29 O3 C30 C31 2.7(4)
O2 C26 C31 C32 179.0(3)
C27 C26 C31 C32 1.5(5)
O2 C26 C31 C30 -0.5(6)
C27 C26 C31 C30 -178.0(3)
N3 C30 C31 C26 -0.4(6)
O3 C30 C31 C26 177.8(3)
N3 C30 C31 C32 -179.9(3)
O3 C30 C31 C32 -1.8(4)
N5 C28 C32 C31 0.3(6)
N5 C28 C32 C29 179.0(4)
C26 C31 C32 C28 -0.5(6)
C30 C31 C32 C28 179.1(3)
C26 C31 C32 C29 -179.5(3)
C30 C31 C32 C29 0.1(4)
O3 C29 C32 C28 -177.3(4)
O3 C29 C32 C31 1.4(4)
